data_9001934
loop_
_publ_author_name
'Evans, B. W.'
'Yang, H.'

_publ_section_title
;
 Fe-Mg order-disorder in tremolite-actinolite-ferro-actinolite at ambient
 and high temperature
 Sample: AMNH 44973, from Cumberland, Rhode Island in a quartzite
;
_journal_name_full 'American Mineralogist'
_journal_page_first 458
_journal_page_last 475
_journal_volume 83
_journal_year 1998
_chemical_formula_sum
;Al0.294 Ca1.772 F0.048 Fe2.757 H1.836 K0.022 Mg2.049 Mn0.316 Na0.192 O23.952
 Si7.756 Ti0.004
;
_chemical_name_mineral Actinolite
_space_group_IT_number 12
_symmetry_space_group_name_Hall '-C 2y'
_symmetry_space_group_name_H-M 'C 1 2/m 1'
_cell_angle_alpha 90
_cell_angle_beta 104.60
_cell_angle_gamma 90
_cell_formula_units_Z 2
_cell_length_a 9.884
_cell_length_b 18.189
_cell_length_c 5.302
_cell_volume 922.415
_database_code_amcsd 0001995
_exptl_crystal_density_diffrn 3.274
_cod_original_cell_volume 922.414
_cod_original_formula_sum
;Fe2.757 Mn.316 Mg2.049 Al.294 Ti.004 Ca1.772 Na.192 Si7.756 K.022 H1.836
 O23.952 F.048
;
_cod_database_code 9001934

loop_
_space_group_symop_operation_xyz
x,y,z
1/2+x,1/2+y,z
x,-y,z
1/2+x,1/2-y,z
-x,y,-z
1/2-x,1/2+y,-z
-x,-y,-z
1/2-x,1/2-y,-z

loop_
_atom_site_aniso_label
_atom_site_aniso_U_11
_atom_site_aniso_U_22
_atom_site_aniso_U_33
_atom_site_aniso_U_12
_atom_site_aniso_U_13
_atom_site_aniso_U_23
Fe1 0.00881 0.00670 0.00787 0.00000 0.00199 0.00000
Mn1 0.00881 0.00670 0.00787 0.00000 0.00199 0.00000
Mg1 0.00881 0.00670 0.00787 0.00000 0.00199 0.00000
Fe2 0.00742 0.00670 0.00787 0.00000 0.00149 0.00000
Mn2 0.00742 0.00670 0.00787 0.00000 0.00149 0.00000
Mg2 0.00742 0.00670 0.00787 0.00000 0.00149 0.00000
Al2 0.00742 0.00670 0.00787 0.00000 0.00149 0.00000
Ti2 0.00742 0.00670 0.00787 0.00000 0.00149 0.00000
Fe3 0.00834 0.00503 0.00707 0.00000 0.00099 0.00000
Mg3 0.00834 0.00503 0.00707 0.00000 0.00099 0.00000
Fe4 0.01344 0.01341 0.01534 0.00000 0.00771 0.00000
Mn4 0.01344 0.01341 0.01534 0.00000 0.00771 0.00000
Mg4 0.01344 0.01341 0.01534 0.00000 0.00771 0.00000
Ca4 0.01344 0.01341 0.01534 0.00000 0.00771 0.00000
Na4 0.01344 0.01341 0.01534 0.00000 0.00771 0.00000
Si1 0.00556 0.00503 0.00720 0.00000 0.00050 -0.00047
Al1 0.00556 0.00503 0.00720 0.00000 0.00050 -0.00047
Si2 0.00695 0.00670 0.00707 -0.00088 0.00075 0.00000
O1 0.00695 0.01006 0.01040 -0.00176 0.00124 0.00000
O2 0.00788 0.01006 0.01080 -0.00088 0.00124 -0.00047
O3 0.00881 0.01006 0.01027 0.00000 0.00149 0.00000
F3 0.00881 0.01006 0.01027 0.00000 0.00149 0.00000
O4 0.01298 0.01006 0.01227 -0.00441 0.00224 0.00000
O5 0.00788 0.01508 0.01094 0.00088 0.00174 0.00473
O6 0.00927 0.01341 0.00947 0.00000 0.00174 -0.00331
O7 0.01020 0.00670 0.01787 0.00000 0.00149 0.00000

loop_
_atom_site_label
_atom_site_fract_x
_atom_site_fract_y
_atom_site_fract_z
_atom_site_occupancy
_atom_site_type_symbol
_atom_site_attached_hydrogens
Fe1 0.00000 0.08880 0.50000 0.55700 Fe 0
Mn1 0.00000 0.08880 0.50000 0.04500 Mn 0
Mg1 0.00000 0.08880 0.50000 0.39800 Mg 0
Fe2 0.00000 0.17850 0.00000 0.48500 Fe 0
Mn2 0.00000 0.17850 0.00000 0.09600 Mn 0
Mg2 0.00000 0.17850 0.00000 0.39200 Mg 0
Al2 0.00000 0.17850 0.00000 0.02500 Al 0
Ti2 0.00000 0.17850 0.00000 0.00200 Ti 0
Fe3 0.00000 0.00000 0.00000 0.55500 Fe 0
Mg3 0.00000 0.00000 0.00000 0.44500 Mg 0
Fe4 0.00000 0.27700 0.50000 0.05900 Fe 0
Mn4 0.00000 0.27700 0.50000 0.01700 Mn 0
Mg4 0.00000 0.27700 0.50000 0.01200 Mg 0
Ca4 0.00000 0.27700 0.50000 0.88600 Ca 0
Na4 0.00000 0.27700 0.50000 0.02600 Na 0
Si1 0.28040 0.08400 0.29420 0.93900 Si 0
Al1 0.28040 0.08400 0.29420 0.06100 Al 0
Si2 0.28960 0.17040 0.80220 1.00000 Si 0
NaA(m) 0.04200 0.50000 0.10300 0.07000 Na 0
KA(m) 0.04200 0.50000 0.10300 0.01100 K 0
H 0.19100 0.00000 0.78400 0.91800 H 0
O1 0.11170 0.08740 0.21410 1.00000 O 0
O2 0.12060 0.17320 0.72330 1.00000 O 0
O3 0.11070 0.00000 0.71350 0.97600 O 0
F3 0.11070 0.00000 0.71350 0.02400 F 0
O4 0.36700 0.24650 0.79040 1.00000 O 0
O5 0.34550 0.13350 0.09450 1.00000 O 0
O6 0.34300 0.11880 0.58570 1.00000 O 0
O7 0.33540 0.00000 0.29090 1.00000 O 0

loop_
_cod_changelog_entry_id
_cod_changelog_entry_author
_cod_changelog_entry_date
_cod_changelog_entry_text
1
;cod-tools version 3.8.0
Id: cif_guess_AMCSD_atom_types 9581 2023-05-17 12:35:41Z saulius
;
2023-05-23T09:16:30+03:00
;Derived atom types and hydrogen counts
from atom names that follow the AMCSD naming convention
(Wat == water, O-H == hydroxyl).
;

loop_
_cod_related_entry_id
_cod_related_entry_database
_cod_related_entry_code
1 AMCSD 0001995
